data_7206065
loop_
_publ_author_name
'Lin, Joseph C. Y.'
'Huang, Chao-June'
'Lee, Yi-Ting'
'Lee, Kwang-Ming'
'Lin, Ivan J. B.'

_publ_section_title
;
 Carboxylic acid functionalized imidazolium salts: sequential formation
 of ionic, zwitterionic, acid-zwitterionic and lithium
 salt-zwitterionic liquid crystals
;
_journal_issue 22
_journal_name_full 'Journal of Materials Chemistry'
_journal_page_first 8110
_journal_paper_doi 10.1039/c1jm10580a
_journal_volume 21
_journal_year 2011
_chemical_formula_sum 'C15 H27 Br N2 O2'
_chemical_formula_weight 347.30
_chemical_name_systematic
;
?
;
_space_group_IT_number 14
_symmetry_cell_setting monoclinic
_symmetry_space_group_name_Hall '-P 2ybc'
_symmetry_space_group_name_H-M 'P 1 21/c 1'
_atom_sites_solution_hydrogens geom
_atom_sites_solution_primary direct
_atom_sites_solution_secondary difmap
_audit_creation_method SHELXL-97
_cell_angle_alpha 90.00
_cell_angle_beta 91.573(3)
_cell_angle_gamma 90.00
_cell_formula_units_Z 4
_cell_length_a 7.7796(5)
_cell_length_b 4.7083(3)
_cell_length_c 47.139(3)
_cell_measurement_reflns_used 5081
_cell_measurement_temperature 294(2)
_cell_measurement_theta_max 28.00
_cell_measurement_theta_min 3.46
_cell_volume 1725.99(19)
_computing_cell_refinement 'Bruker SMART'
_computing_data_collection 'Bruker SMART'
_computing_data_reduction 'Bruker SAINT'
_computing_molecular_graphics 'Bruker SHELXTL'
_computing_publication_material 'Bruker SHELXTL'
_computing_structure_refinement 'SHELXL-97 (Sheldrick, 1997)'
_computing_structure_solution 'SHELXS-97 (Sheldrick, 1990)'
_diffrn_ambient_temperature 294(2)
_diffrn_measured_fraction_theta_full 0.999
_diffrn_measured_fraction_theta_max 0.999
_diffrn_measurement_device_type 'CCD area detector'
_diffrn_measurement_method 'phi and omega scans'
_diffrn_radiation_monochromator graphite
_diffrn_radiation_source 'fine-focus sealed tube'
_diffrn_radiation_type MoK\a
_diffrn_radiation_wavelength 0.71073
_diffrn_reflns_av_R_equivalents 0.0985
_diffrn_reflns_av_sigmaI/netI 0.0609
_diffrn_reflns_limit_h_max 10
_diffrn_reflns_limit_h_min -10
_diffrn_reflns_limit_k_max 6
_diffrn_reflns_limit_k_min -6
_diffrn_reflns_limit_l_max 61
_diffrn_reflns_limit_l_min -64
_diffrn_reflns_number 19774
_diffrn_reflns_theta_full 29.20
_diffrn_reflns_theta_max 29.20
_diffrn_reflns_theta_min 0.86
_exptl_absorpt_coefficient_mu 2.386
_exptl_absorpt_correction_T_max 0.91157
_exptl_absorpt_correction_T_min 0.66352
_exptl_absorpt_correction_type empirical
_exptl_crystal_colour Colorless
_exptl_crystal_density_diffrn 1.337
_exptl_crystal_density_meas ?
_exptl_crystal_density_method 'not measured'
_exptl_crystal_description Columnar
_exptl_crystal_F_000 728
_exptl_crystal_size_max 0.30
_exptl_crystal_size_mid 0.20
_exptl_crystal_size_min 0.10
_refine_diff_density_max 0.435
_refine_diff_density_min -1.696
_refine_diff_density_rms 0.207
_refine_ls_extinction_method none
_refine_ls_goodness_of_fit_ref 1.050
_refine_ls_hydrogen_treatment constr
_refine_ls_matrix_type full
_refine_ls_number_parameters 181
_refine_ls_number_reflns 4698
_refine_ls_number_restraints 0
_refine_ls_restrained_S_all 1.050
_refine_ls_R_factor_all 0.0653
_refine_ls_R_factor_gt 0.0457
_refine_ls_shift/su_max 0.001
_refine_ls_shift/su_mean 0.000
_refine_ls_structure_factor_coef Fsqd
_refine_ls_weighting_details 'calc w=1/[\s^2^(Fo^2^)+(0.0804P)^2^+0.0000P] where P=(Fo^2^+2Fc^2^)/3'
_refine_ls_weighting_scheme calc
_refine_ls_wR_factor_gt 0.1220
_refine_ls_wR_factor_ref 0.1381
_reflns_number_gt 3392
_reflns_number_total 4698
_reflns_threshold_expression >2sigma(I)
_cod_data_source_file c1jm10580a.txt
_cod_data_source_block jn14_0m
_cod_depositor_comments
;
The following automatic conversions were performed:
'_symmetry_cell_setting' value 'Monoclinic' changed to 'monoclinic'
according to '/home/saulius/struct/CIF-dictionaries/cif_core.dic'
dictionary named 'cif_core.dic' version 2.4.1 from 2010-06-29.

Automatic conversion script
Id: cif_fix_enum 1555 2011-01-17 13:19:09Z saulius 

The following automatic conversions were performed:

'_exptl_crystal_density_meas' value 'not measured' was changed to '?'
- the value is perceived as not measured.

Automatic conversion script
Id: cif_fix_values 3008 2015-01-20 13:52:24Z robertas 
;
_cod_original_cell_volume 1726.00(19)
_cod_original_sg_symbol_H-M P2(1)/c
_cod_database_code 7206065

loop_
_symmetry_equiv_pos_as_xyz
'x, y, z'
'-x, y+1/2, -z+1/2'
'-x, -y, -z'
'x, -y-1/2, z-1/2'

loop_
_atom_site_label
_atom_site_type_symbol
_atom_site_fract_x
_atom_site_fract_y
_atom_site_fract_z
_atom_site_U_iso_or_equiv
_atom_site_adp_type
_atom_site_occupancy
_atom_site_symmetry_multiplicity
_atom_site_calc_flag
_atom_site_refinement_flags
_atom_site_disorder_assembly
_atom_site_disorder_group
Br1 Br 0.10766(3) 0.60571(7) 0.168850(6) 0.04412(13) Uani 1 1 d . . .
O1 O 0.1355(3) -0.4064(4) -0.27161(4) 0.0517(5) Uani 1 1 d . . .
H1B H 0.1435 -0.3195 -0.2866 0.078 Uiso 1 1 calc R . .
O2 O 0.3047(3) -0.0598(5) -0.25418(4) 0.0617(7) Uani 1 1 d . . .
N1 N 0.3633(3) 0.0035(5) -0.16599(4) 0.0350(5) Uani 1 1 d . . .
N2 N 0.3057(3) -0.2793(5) -0.20078(4) 0.0344(5) Uani 1 1 d . . .
C1 C 0.2374(3) -0.1068(5) -0.18182(5) 0.0331(5) Uani 1 1 d . . .
H1A H 0.1208 -0.0700 -0.1800 0.040 Uiso 1 1 calc R . .
C2 C 0.5166(4) -0.1049(7) -0.17481(6) 0.0488(8) Uani 1 1 d . . .
H2A H 0.6249 -0.0661 -0.1669 0.059 Uiso 1 1 calc R . .
C3 C 0.4820(4) -0.2750(8) -0.19664(6) 0.0499(7) Uani 1 1 d . . .
H3A H 0.5618 -0.3733 -0.2072 0.060 Uiso 1 1 calc R . .
C4 C 0.2104(4) -0.4266(6) -0.22340(5) 0.0450(7) Uani 1 1 d . . .
H4A H 0.0904 -0.4408 -0.2185 0.054 Uiso 1 1 calc R . .
H4B H 0.2553 -0.6176 -0.2253 0.054 Uiso 1 1 calc R . .
C5 C 0.2238(4) -0.2722(6) -0.25137(5) 0.0379(6) Uani 1 1 d . . .
C6 C 0.3413(4) 0.1877(6) -0.14134(6) 0.0428(6) Uani 1 1 d . . .
H6A H 0.2435 0.3118 -0.1448 0.051 Uiso 1 1 calc R . .
H6B H 0.4427 0.3056 -0.1386 0.051 Uiso 1 1 calc R . .
C7 C 0.3133(4) 0.0166(6) -0.11462(5) 0.0411(6) Uani 1 1 d . . .
H7A H 0.2084 -0.0933 -0.1169 0.049 Uiso 1 1 calc R . .
H7B H 0.4080 -0.1153 -0.1118 0.049 Uiso 1 1 calc R . .
C8 C 0.3005(4) 0.2052(6) -0.08872(6) 0.0442(6) Uani 1 1 d . . .
H8A H 0.2030 0.3319 -0.0913 0.053 Uiso 1 1 calc R . .
H8B H 0.4034 0.3208 -0.0869 0.053 Uiso 1 1 calc R . .
C9 C 0.2796(4) 0.0354(6) -0.06164(6) 0.0426(7) Uani 1 1 d . . .
H9A H 0.3754 -0.0953 -0.0595 0.051 Uiso 1 1 calc R . .
H9B H 0.1752 -0.0765 -0.0634 0.051 Uiso 1 1 calc R . .
C10 C 0.2710(4) 0.2183(7) -0.03502(6) 0.0472(7) Uani 1 1 d . . .
H10A H 0.1742 0.3471 -0.0371 0.057 Uiso 1 1 calc R . .
H10B H 0.3747 0.3324 -0.0334 0.057 Uiso 1 1 calc R . .
C11 C 0.2526(4) 0.0488(6) -0.00751(6) 0.0453(7) Uani 1 1 d . . .
H11A H 0.1493 -0.0661 -0.0091 0.054 Uiso 1 1 calc R . .
H11B H 0.3497 -0.0793 -0.0053 0.054 Uiso 1 1 calc R . .
C12 C 0.2432(4) 0.2307(7) 0.01874(6) 0.0457(7) Uani 1 1 d . . .
H12A H 0.1463 0.3593 0.0165 0.055 Uiso 1 1 calc R . .
H12B H 0.3467 0.3451 0.0204 0.055 Uiso 1 1 calc R . .
C13 C 0.2241(4) 0.0619(6) 0.04631(6) 0.0455(7) Uani 1 1 d . . .
H13A H 0.1208 -0.0529 0.0447 0.055 Uiso 1 1 calc R . .
H13B H 0.3211 -0.0664 0.0485 0.055 Uiso 1 1 calc R . .
C14 C 0.2143(4) 0.2436(8) 0.07269(6) 0.0561(8) Uani 1 1 d . . .
H14A H 0.1178 0.3729 0.0705 0.067 Uiso 1 1 calc R . .
H14B H 0.3181 0.3572 0.0745 0.067 Uiso 1 1 calc R . .
C15 C 0.1939(5) 0.0733(10) 0.09994(7) 0.0717(11) Uani 1 1 d . . .
H15A H 0.1885 0.2010 0.1158 0.108 Uiso 1 1 calc R . .
H15B H 0.2904 -0.0518 0.1026 0.108 Uiso 1 1 calc R . .
H15C H 0.0900 -0.0363 0.0986 0.108 Uiso 1 1 calc R . .

loop_
_atom_site_aniso_label
_atom_site_aniso_U_11
_atom_site_aniso_U_22
_atom_site_aniso_U_33
_atom_site_aniso_U_23
_atom_site_aniso_U_13
_atom_site_aniso_U_12
Br1 0.04266(19) 0.0523(2) 0.03765(18) -0.00441(12) 0.00539(12) 0.00067(12)
O1 0.0709(15) 0.0526(13) 0.0315(10) 0.0002(9) 0.0000(10) -0.0123(10)
O2 0.0891(18) 0.0564(15) 0.0397(12) 0.0106(10) 0.0032(11) -0.0284(12)
N1 0.0358(12) 0.0411(12) 0.0284(11) -0.0023(9) 0.0072(9) -0.0011(10)
N2 0.0424(12) 0.0355(12) 0.0258(10) -0.0006(9) 0.0077(9) 0.0006(9)
C1 0.0339(13) 0.0370(13) 0.0287(12) 0.0005(10) 0.0060(10) 0.0019(10)
C2 0.0313(14) 0.076(2) 0.0390(15) -0.0021(15) 0.0056(12) 0.0012(14)
C3 0.0400(16) 0.067(2) 0.0432(16) -0.0026(15) 0.0121(13) 0.0133(14)
C4 0.066(2) 0.0405(15) 0.0293(13) -0.0018(11) 0.0093(13) -0.0156(13)
C5 0.0468(15) 0.0398(15) 0.0274(13) -0.0011(11) 0.0083(11) -0.0009(12)
C6 0.0591(18) 0.0395(14) 0.0298(13) -0.0058(11) 0.0007(12) -0.0014(13)
C7 0.0479(16) 0.0448(15) 0.0308(13) -0.0044(12) 0.0058(12) -0.0039(13)
C8 0.0563(18) 0.0443(15) 0.0324(14) -0.0064(12) 0.0049(12) -0.0041(13)
C9 0.0474(17) 0.0458(17) 0.0350(14) -0.0027(12) 0.0073(12) -0.0055(12)
C10 0.0562(18) 0.0523(18) 0.0332(14) -0.0042(13) 0.0062(13) -0.0096(14)
C11 0.0488(17) 0.0473(18) 0.0400(16) -0.0030(12) 0.0057(13) -0.0019(13)
C12 0.0510(17) 0.0507(18) 0.0355(15) -0.0013(13) 0.0038(13) -0.0063(14)
C13 0.0469(17) 0.0544(19) 0.0354(15) -0.0039(13) 0.0059(12) -0.0018(13)
C14 0.0575(19) 0.072(2) 0.0391(16) -0.0087(16) 0.0030(14) -0.0037(17)
C15 0.073(2) 0.109(3) 0.0337(16) -0.0064(18) 0.0078(16) 0.001(2)

loop_
_atom_type_symbol
_atom_type_description
_atom_type_scat_dispersion_real
_atom_type_scat_dispersion_imag
_atom_type_scat_source
C C 0.0033 0.0016 'International Tables Vol C Tables 4.2.6.8 and 6.1.1.4'
H H 0.0000 0.0000 'International Tables Vol C Tables 4.2.6.8 and 6.1.1.4'
N N 0.0061 0.0033 'International Tables Vol C Tables 4.2.6.8 and 6.1.1.4'
O O 0.0106 0.0060 'International Tables Vol C Tables 4.2.6.8 and 6.1.1.4'
Br Br -0.2901 2.4595 'International Tables Vol C Tables 4.2.6.8 and 6.1.1.4'

loop_
_geom_angle_atom_site_label_1
_geom_angle_atom_site_label_2
_geom_angle_atom_site_label_3
_geom_angle
_geom_angle_site_symmetry_1
_geom_angle_site_symmetry_3
_geom_angle_publ_flag
C5 O1 H1B 109.5 . . ?
C1 N1 C2 108.6(2) . . ?
C1 N1 C6 125.5(2) . . ?
C2 N1 C6 125.6(2) . . ?
C1 N2 C3 108.1(2) . . ?
C1 N2 C4 125.3(2) . . ?
C3 N2 C4 126.4(2) . . ?
N1 C1 N2 108.4(2) . . ?
N1 C1 H1A 125.8 . . ?
N2 C1 H1A 125.8 . . ?
C3 C2 N1 107.5(3) . . ?
C3 C2 H2A 126.3 . . ?
N1 C2 H2A 126.3 . . ?
C2 C3 N2 107.3(3) . . ?
C2 C3 H3A 126.3 . . ?
N2 C3 H3A 126.3 . . ?
N2 C4 C5 111.3(2) . . ?
N2 C4 H4A 109.4 . . ?
C5 C4 H4A 109.4 . . ?
N2 C4 H4B 109.4 . . ?
C5 C4 H4B 109.4 . . ?
H4A C4 H4B 108.0 . . ?
O2 C5 O1 125.9(2) . . ?
O2 C5 C4 123.4(2) . . ?
O1 C5 C4 110.6(2) . . ?
N1 C6 C7 111.6(2) . . ?
N1 C6 H6A 109.3 . . ?
C7 C6 H6A 109.3 . . ?
N1 C6 H6B 109.3 . . ?
C7 C6 H6B 109.3 . . ?
H6A C6 H6B 108.0 . . ?
C8 C7 C6 111.8(2) . . ?
C8 C7 H7A 109.2 . . ?
C6 C7 H7A 109.2 . . ?
C8 C7 H7B 109.2 . . ?
C6 C7 H7B 109.2 . . ?
H7A C7 H7B 107.9 . . ?
C7 C8 C9 112.3(2) . . ?
C7 C8 H8A 109.1 . . ?
C9 C8 H8A 109.1 . . ?
C7 C8 H8B 109.1 . . ?
C9 C8 H8B 109.1 . . ?
H8A C8 H8B 107.9 . . ?
C8 C9 C10 113.7(2) . . ?
C8 C9 H9A 108.8 . . ?
C10 C9 H9A 108.8 . . ?
C8 C9 H9B 108.8 . . ?
C10 C9 H9B 108.8 . . ?
H9A C9 H9B 107.7 . . ?
C9 C10 C11 114.2(3) . . ?
C9 C10 H10A 108.7 . . ?
C11 C10 H10A 108.7 . . ?
C9 C10 H10B 108.7 . . ?
C11 C10 H10B 108.7 . . ?
H10A C10 H10B 107.6 . . ?
C12 C11 C10 114.0(2) . . ?
C12 C11 H11A 108.8 . . ?
C10 C11 H11A 108.8 . . ?
C12 C11 H11B 108.8 . . ?
C10 C11 H11B 108.8 . . ?
H11A C11 H11B 107.7 . . ?
C11 C12 C13 114.1(3) . . ?
C11 C12 H12A 108.7 . . ?
C13 C12 H12A 108.7 . . ?
C11 C12 H12B 108.7 . . ?
C13 C12 H12B 108.7 . . ?
H12A C12 H12B 107.6 . . ?
C14 C13 C12 114.3(3) . . ?
C14 C13 H13A 108.7 . . ?
C12 C13 H13A 108.7 . . ?
C14 C13 H13B 108.7 . . ?
C12 C13 H13B 108.7 . . ?
H13A C13 H13B 107.6 . . ?
C13 C14 C15 113.8(3) . . ?
C13 C14 H14A 108.8 . . ?
C15 C14 H14A 108.8 . . ?
C13 C14 H14B 108.8 . . ?
C15 C14 H14B 108.8 . . ?
H14A C14 H14B 107.7 . . ?
C14 C15 H15A 109.5 . . ?
C14 C15 H15B 109.5 . . ?
H15A C15 H15B 109.5 . . ?
C14 C15 H15C 109.5 . . ?
H15A C15 H15C 109.5 . . ?
H15B C15 H15C 109.5 . . ?

loop_
_geom_bond_atom_site_label_1
_geom_bond_atom_site_label_2
_geom_bond_distance
_geom_bond_site_symmetry_2
_geom_bond_publ_flag
O1 C5 1.322(3) . ?
O1 H1B 0.8200 . ?
O2 C5 1.191(3) . ?
N1 C1 1.321(3) . ?
N1 C2 1.372(4) . ?
N1 C6 1.464(3) . ?
N2 C1 1.329(3) . ?
N2 C3 1.381(3) . ?
N2 C4 1.457(3) . ?
C1 H1A 0.9300 . ?
C2 C3 1.326(4) . ?
C2 H2A 0.9300 . ?
C3 H3A 0.9300 . ?
C4 C5 1.512(4) . ?
C4 H4A 0.9700 . ?
C4 H4B 0.9700 . ?
C6 C7 1.516(4) . ?
C6 H6A 0.9700 . ?
C6 H6B 0.9700 . ?
C7 C8 1.515(4) . ?
C7 H7A 0.9700 . ?
C7 H7B 0.9700 . ?
C8 C9 1.519(4) . ?
C8 H8A 0.9700 . ?
C8 H8B 0.9700 . ?
C9 C10 1.525(4) . ?
C9 H9A 0.9700 . ?
C9 H9B 0.9700 . ?
C10 C11 1.533(4) . ?
C10 H10A 0.9700 . ?
C10 H10B 0.9700 . ?
C11 C12 1.509(4) . ?
C11 H11A 0.9700 . ?
C11 H11B 0.9700 . ?
C12 C13 1.534(4) . ?
C12 H12A 0.9700 . ?
C12 H12B 0.9700 . ?
C13 C14 1.513(4) . ?
C13 H13A 0.9700 . ?
C13 H13B 0.9700 . ?
C14 C15 1.526(5) . ?
C14 H14A 0.9700 . ?
C14 H14B 0.9700 . ?
C15 H15A 0.9600 . ?
C15 H15B 0.9600 . ?
C15 H15C 0.9600 . ?

loop_
_cod_related_entry_id
_cod_related_entry_database
_cod_related_entry_code
1 ChemSpider 30653780
